data_7249884
loop_
_publ_author_name
'Wu, Guiling'
'Dong, Chuanzong'
'Liu, Pinzhe'
'Zheng, Chunyang'

_publ_section_title
;
 A luminescent coordination polymer constructed from fluorene-based
 bifunctional ligand for the selective detection of tetracyclines and
 2,4,6-trinitrophenol
;
_journal_name_full CrystEngComm
_journal_paper_doi 10.1039/D5CE00044K
_journal_year 2025
_chemical_formula_moiety 'C33 H26 N4 O4'
_chemical_formula_sum 'C33 H26 N4 O4'
_chemical_formula_weight 542.58
_space_group_crystal_system monoclinic
_space_group_IT_number 7
_space_group_name_Hall 'P -2yc'
_space_group_name_H-M_alt 'P 1 c 1'
_atom_sites_solution_hydrogens geom
_atom_sites_solution_primary iterative
_audit_creation_date 2024-08-16
_audit_creation_method
;
Olex2 1.5
(compiled 2024.02.16 svn.r378c4104 for OlexSys, GUI svn.r6928)
;
_audit_update_record
;
2025-01-07 deposited with the CCDC.	2025-02-03 downloaded from the CCDC.
;
_cell_angle_alpha 90
_cell_angle_beta 118.789(9)
_cell_angle_gamma 90
_cell_formula_units_Z 2
_cell_length_a 12.071(6)
_cell_length_b 10.485(5)
_cell_length_c 12.181(6)
_cell_measurement_reflns_used 1970
_cell_measurement_temperature 297.15
_cell_measurement_theta_max 20.90
_cell_measurement_theta_min 2.72
_cell_volume 1351.1(12)
_computing_molecular_graphics 'Olex2 1.5 (Dolomanov et al., 2009)'
_computing_publication_material 'Olex2 1.5 (Dolomanov et al., 2009)'
_computing_structure_refinement 'SHELXL 2018/3 (Sheldrick, 2015)'
_computing_structure_solution 'olex2.solve 1.5 (Bourhis et al., 2015)'
_diffrn_ambient_temperature 297.15
_diffrn_measured_fraction_theta_full 0.963
_diffrn_measured_fraction_theta_max 0.889
_diffrn_measurement_device_type 'Bruker APEX-II CCD'
_diffrn_measurement_method '\f and \w scans'
_diffrn_radiation_monochromator graphite
_diffrn_radiation_type MoK\a
_diffrn_radiation_wavelength 0.71073
_diffrn_reflns_av_R_equivalents 0.0461
_diffrn_reflns_av_unetI/netI 0.0771
_diffrn_reflns_Laue_measured_fraction_full 0.963
_diffrn_reflns_Laue_measured_fraction_max 0.889
_diffrn_reflns_limit_h_max 14
_diffrn_reflns_limit_h_min -14
_diffrn_reflns_limit_k_max 11
_diffrn_reflns_limit_k_min -12
_diffrn_reflns_limit_l_max 15
_diffrn_reflns_limit_l_min -14
_diffrn_reflns_number 10808
_diffrn_reflns_point_group_measured_fraction_full 0.918
_diffrn_reflns_point_group_measured_fraction_max 0.837
_diffrn_reflns_theta_full 25.242
_diffrn_reflns_theta_max 26.300
_diffrn_reflns_theta_min 1.925
_diffrn_source_current 30.0
_diffrn_source_power 1.5
_diffrn_source_voltage 50.0
_diffrn_standards_number 0
_exptl_absorpt_coefficient_mu 0.089
_exptl_absorpt_correction_T_max 0.988
_exptl_absorpt_correction_T_min 0.961
_exptl_absorpt_correction_type multi-scan
_exptl_crystal_colour 'clear light yellow'
_exptl_crystal_colour_lustre clear
_exptl_crystal_colour_modifier light
_exptl_crystal_colour_primary yellow
_exptl_crystal_density_diffrn 1.334
_exptl_crystal_description block
_exptl_crystal_F_000 568
_exptl_crystal_size_max 0.16
_exptl_crystal_size_mid 0.12
_exptl_crystal_size_min 0.05
_refine_diff_density_max 0.262
_refine_diff_density_min -0.200
_refine_diff_density_rms 0.039
_refine_ls_abs_structure_details
;
 Flack x determined using 1020 quotients [(I+)-(I-)]/[(I+)+(I-)]
 (Parsons, Flack and Wagner, Acta Cryst. B69 (2013) 249-259).
;
_refine_ls_abs_structure_Flack -0.7(10)
_refine_ls_extinction_coef 0.005(2)
_refine_ls_extinction_expression Fc^*^=kFc[1+0.001xFc^2^\l^3^/sin(2\q)]^-1/4^
_refine_ls_extinction_method 'SHELXL-2018/3 (Sheldrick 2018)'
_refine_ls_goodness_of_fit_ref 1.012
_refine_ls_hydrogen_treatment constr
_refine_ls_matrix_type full
_refine_ls_number_parameters 361
_refine_ls_number_reflns 4577
_refine_ls_number_restraints 2
_refine_ls_restrained_S_all 1.012
_refine_ls_R_factor_all 0.1149
_refine_ls_R_factor_gt 0.0622
_refine_ls_shift/su_max 0.001
_refine_ls_shift/su_mean 0.000
_refine_ls_structure_factor_coef Fsqd
_refine_ls_weighting_details 'w=1/[\s^2^(Fo^2^)+(0.0593P)^2^+0.3572P] where P=(Fo^2^+2Fc^2^)/3'
_refine_ls_weighting_scheme calc
_refine_ls_wR_factor_gt 0.1269
_refine_ls_wR_factor_ref 0.1511
_reflns_Friedel_coverage 0.877
_reflns_Friedel_fraction_full 0.873
_reflns_Friedel_fraction_max 0.784
_reflns_number_gt 2903
_reflns_number_total 4577
_reflns_threshold_expression 'I > 2\s(I)'
_cod_data_source_file d5ce00044k2.cif
_cod_data_source_block f1
_cod_original_cell_volume 1351.2(12)
_cod_database_code 7249884
_shelx_shelxl_version_number 2018/3
_shelx_space_group_comment
;
The symmetry employed for this shelxl refinement is uniquely defined
by the following loop, which should always be used as a source of
symmetry information in preference to the above space-group names.
They are only intended as comments.
;
_shelx_estimated_absorpt_t_max 0.996
_shelx_estimated_absorpt_t_min 0.986
_olex2_refinement_description
;
1. Fixed Uiso
 At 1.2 times of:
  All C(H) groups, All C(H,H) groups
 At 1.5 times of:
  All O(H) groups
2.a Secondary CH2 refined with riding coordinates:
 C28(H28a,H28b), C29(H29a,H29b), C31(H31a,H31b), C32(H32a,H32b)
2.b Aromatic/amide H refined with riding coordinates:
 C3(H3), C5(H5), C6(H6), C10(H10), C12(H12), C13(H13), C14(H14), C16A(H16A),
 C19A(H19A), C18A(H18A), C17A(H17A), C21(H21), C24(H24), C25(H25), C26(H26),
 C27(H27)
2.c Fitted hexagon refined as free rotating group:
 C16A(C15,C20,C19A,C18A,C17A)
2.d Idealised tetrahedral OH refined as rotating group:
 O2(H2), O4(H4)
;
_olex2_submission_special_instructions 'No special instructions were received'

loop_
_space_group_symop_operation_xyz
'x, y, z'
'x, -y, z+1/2'

loop_
_atom_site_label
_atom_site_type_symbol
_atom_site_fract_x
_atom_site_fract_y
_atom_site_fract_z
_atom_site_U_iso_or_equiv
_atom_site_adp_type
_atom_site_occupancy
_atom_site_site_symmetry_order
_atom_site_calc_flag
_atom_site_refinement_flags_posn
_atom_site_refinement_flags_adp
_atom_site_refinement_flags_occupancy
_atom_site_disorder_assembly
_atom_site_disorder_group
C1 C 0.4113(7) 0.6622(5) 0.0653(7) 0.0404(14) Uani 1 1 d . . . . .
C2 C 0.3491(6) 0.7576(6) -0.0406(6) 0.0400(16) Uani 1 1 d . . . . .
C3 C 0.2839(6) 0.7350(6) -0.1668(6) 0.0470(18) Uani 1 1 d . . . . .
H3 H 0.276326 0.652726 -0.198162 0.056 Uiso 1 1 calc R U . . .
C4 C 0.2296(6) 0.8375(6) -0.2467(6) 0.0451(17) Uani 1 1 d . . . . .
C5 C 0.2380(6) 0.9592(6) -0.2013(6) 0.0488(18) Uani 1 1 d . . . . .
H5 H 0.200687 1.026639 -0.256683 0.059 Uiso 1 1 calc R U . . .
C6 C 0.3014(6) 0.9818(6) -0.0741(6) 0.0453(16) Uani 1 1 d . . . . .
H6 H 0.304930 1.063717 -0.043361 0.054 Uiso 1 1 calc R U . . .
C7 C 0.3598(6) 0.8814(6) 0.0076(6) 0.0424(16) Uani 1 1 d . . . . .
C8 C 0.4332(6) 0.8753(6) 0.1425(5) 0.0395(16) Uani 1 1 d . . . . .
C9 C 0.4653(6) 0.7484(6) 0.1767(6) 0.0403(16) Uani 1 1 d . . . . .
C10 C 0.5342(6) 0.7151(6) 0.3004(6) 0.0415(17) Uani 1 1 d . . . . .
H10 H 0.553452 0.630187 0.324150 0.050 Uiso 1 1 calc R U . . .
C11 C 0.5744(6) 0.8110(7) 0.3889(6) 0.0441(17) Uani 1 1 d . . . . .
C12 C 0.5441(6) 0.9362(6) 0.3568(6) 0.0480(18) Uani 1 1 d . . . . .
H12 H 0.572216 0.998636 0.418585 0.058 Uiso 1 1 calc R U . . .
C13 C 0.4713(6) 0.9696(6) 0.2320(6) 0.0448(17) Uani 1 1 d . . . . .
H13 H 0.448734 1.054130 0.209133 0.054 Uiso 1 1 calc R U . . .
C14 C 0.2113(7) 0.7418(7) -0.4398(7) 0.0521(18) Uani 1 1 d . . . . .
H14 H 0.286609 0.696238 -0.399833 0.062 Uiso 1 1 calc R U . . .
C16A C -0.0334(5) 0.9467(5) -0.4637(4) 0.078(2) Uani 1 1 d G . . . .
H16A H -0.020692 0.979860 -0.387722 0.094 Uiso 1 1 calc R U . . .
C15 C 0.0560(4) 0.8655(5) -0.4670(3) 0.0519(18) Uani 1 1 d G . . . .
C20 C 0.0370(5) 0.8159(5) -0.5806(4) 0.0552(19) Uani 1 1 d G . . . .
C19A C -0.0713(6) 0.8474(6) -0.6909(3) 0.080(3) Uani 1 1 d G . . . .
H19A H -0.084004 0.814244 -0.766858 0.096 Uiso 1 1 calc R U . . .
C18A C -0.1607(5) 0.9286(6) -0.6876(4) 0.099(3) Uani 1 1 d G . . . .
H18A H -0.233176 0.949746 -0.761328 0.119 Uiso 1 1 calc R U . . .
C17A C -0.1417(4) 0.9782(6) -0.5740(6) 0.097(3) Uani 1 1 d G . . . .
H17A H -0.201522 1.032555 -0.571761 0.117 Uiso 1 1 calc R U . . .
C21 C 0.6180(7) 0.8111(7) 0.6093(7) 0.062(2) Uani 1 1 d . . . . .
H21 H 0.551145 0.864720 0.595470 0.074 Uiso 1 1 calc R U . . .
C22 C 0.7504(7) 0.6961(7) 0.5756(6) 0.0514(18) Uani 1 1 d . . . . .
C23 C 0.7776(7) 0.6882(7) 0.6990(6) 0.058(2) Uani 1 1 d . . . . .
C24 C 0.8765(9) 0.6150(9) 0.7814(7) 0.087(3) Uani 1 1 d . . . . .
H24 H 0.895805 0.609396 0.864916 0.104 Uiso 1 1 calc R U . . .
C25 C 0.9455(9) 0.5513(10) 0.7394(9) 0.099(3) Uani 1 1 d . . . . .
H25 H 1.011302 0.498821 0.793667 0.119 Uiso 1 1 calc R U . . .
C26 C 0.9191(9) 0.5634(10) 0.6149(8) 0.103(3) Uani 1 1 d . . . . .
H26 H 0.970557 0.521864 0.589017 0.123 Uiso 1 1 calc R U . . .
C27 C 0.8200(8) 0.6342(8) 0.5304(7) 0.073(2) Uani 1 1 d . . . . .
H27 H 0.800750 0.640190 0.446888 0.088 Uiso 1 1 calc R U . . .
C28 C 0.5121(7) 0.5786(6) 0.0590(6) 0.0490(17) Uani 1 1 d . . . . .
H28A H 0.546747 0.521546 0.130512 0.059 Uiso 1 1 calc R U . . .
H28B H 0.471665 0.526451 -0.015907 0.059 Uiso 1 1 calc R U . . .
C29 C 0.6194(7) 0.6504(7) 0.0576(6) 0.057(2) Uani 1 1 d . . . . .
H29A H 0.627254 0.732547 0.097424 0.068 Uiso 1 1 calc R U . . .
H29B H 0.697085 0.603765 0.107854 0.068 Uiso 1 1 calc R U . . .
C30 C 0.6069(7) 0.6722(7) -0.0679(7) 0.0514(19) Uani 1 1 d . . . . .
C31 C 0.3095(7) 0.5715(6) 0.0667(6) 0.0505(18) Uani 1 1 d . . . . .
H31A H 0.273090 0.521139 -0.009461 0.061 Uiso 1 1 calc R U . . .
H31B H 0.351147 0.513072 0.136650 0.061 Uiso 1 1 calc R U . . .
C32 C 0.2013(7) 0.6387(8) 0.0773(6) 0.060(2) Uani 1 1 d . . . . .
H32A H 0.194168 0.725451 0.047054 0.073 Uiso 1 1 calc R U . . .
H32B H 0.122611 0.595289 0.023153 0.073 Uiso 1 1 calc R U . . .
C33 C 0.2179(7) 0.6422(7) 0.2058(7) 0.0556(19) Uani 1 1 d . . . . .
N1 N 0.1365(6) 0.7393(6) -0.5610(6) 0.0595(17) Uani 1 1 d . . . . .
N2 N 0.1685(5) 0.8167(5) -0.3786(5) 0.0452(14) Uani 1 1 d . . . . .
N3 N 0.6938(7) 0.7614(7) 0.7178(5) 0.0665(19) Uani 1 1 d . . . . .
N4 N 0.6466(5) 0.7767(5) 0.5183(5) 0.0486(15) Uani 1 1 d . . . . .
O1 O 0.5353(6) 0.6188(6) -0.1633(5) 0.090(2) Uani 1 1 d . . . . .
O2 O 0.6837(6) 0.7601(5) -0.0675(5) 0.0790(17) Uani 1 1 d . . . . .
H2 H 0.677096 0.765645 -0.137542 0.118 Uiso 1 1 calc R U . . .
O3 O 0.2838(7) 0.5772(7) 0.2893(6) 0.103(2) Uani 1 1 d . . . . .
O4 O 0.1430(7) 0.7262(6) 0.2179(6) 0.0873(19) Uani 1 1 d . . . . .
H4 H 0.158019 0.728187 0.291086 0.131 Uiso 1 1 calc R U . . .

loop_
_atom_site_aniso_label
_atom_site_aniso_U_11
_atom_site_aniso_U_22
_atom_site_aniso_U_33
_atom_site_aniso_U_23
_atom_site_aniso_U_13
_atom_site_aniso_U_12
C1 0.051(4) 0.037(3) 0.038(3) 0.002(3) 0.025(3) 0.002(3)
C2 0.048(4) 0.041(4) 0.033(4) 0.000(3) 0.021(3) -0.003(3)
C3 0.062(5) 0.030(4) 0.051(5) 0.001(3) 0.028(4) -0.001(3)
C4 0.050(4) 0.042(5) 0.039(4) 0.000(3) 0.018(3) -0.002(3)
C5 0.056(5) 0.041(4) 0.047(4) 0.010(3) 0.023(4) 0.007(3)
C6 0.049(4) 0.036(4) 0.050(4) -0.003(3) 0.024(3) 0.000(3)
C7 0.049(4) 0.039(4) 0.043(4) -0.001(3) 0.025(3) 0.001(3)
C8 0.041(4) 0.046(4) 0.032(4) 0.002(3) 0.019(3) -0.001(3)
C9 0.046(4) 0.040(4) 0.037(4) 0.000(3) 0.022(3) -0.003(3)
C10 0.047(4) 0.042(4) 0.040(4) 0.005(3) 0.024(4) 0.003(3)
C11 0.046(4) 0.050(4) 0.039(4) -0.004(3) 0.023(3) -0.002(3)
C12 0.060(5) 0.046(4) 0.044(4) -0.010(4) 0.029(4) -0.003(4)
C13 0.053(4) 0.043(4) 0.044(4) 0.002(3) 0.028(4) 0.006(3)
C14 0.064(5) 0.041(4) 0.050(5) 0.005(3) 0.026(4) 0.008(3)
C16A 0.064(5) 0.090(6) 0.067(5) -0.014(5) 0.021(5) 0.006(5)
C15 0.054(5) 0.051(4) 0.048(4) 0.003(4) 0.023(4) 0.004(4)
C20 0.060(5) 0.050(4) 0.039(4) 0.008(4) 0.011(4) 0.000(4)
C19A 0.091(7) 0.076(6) 0.053(5) 0.002(4) 0.017(5) -0.006(5)
C18A 0.075(7) 0.093(7) 0.083(7) 0.005(6) 0.002(5) 0.022(6)
C17A 0.058(6) 0.102(7) 0.097(7) -0.007(6) 0.009(5) 0.026(5)
C21 0.073(5) 0.073(5) 0.052(5) -0.008(4) 0.039(4) 0.006(4)
C22 0.053(4) 0.056(4) 0.043(4) -0.003(4) 0.021(4) 0.001(4)
C23 0.065(5) 0.062(5) 0.033(4) 0.001(4) 0.013(4) 0.001(4)
C24 0.091(7) 0.108(7) 0.035(5) 0.002(5) 0.010(5) 0.010(6)
C25 0.090(7) 0.110(8) 0.062(6) -0.002(6) 0.009(5) 0.036(6)
C26 0.092(7) 0.119(8) 0.078(8) 0.000(6) 0.025(6) 0.045(6)
C27 0.074(6) 0.086(6) 0.054(5) -0.004(4) 0.027(4) 0.021(5)
C28 0.071(5) 0.037(4) 0.043(4) 0.003(3) 0.031(4) 0.002(3)
C29 0.058(5) 0.063(5) 0.054(5) -0.009(4) 0.030(4) 0.002(4)
C30 0.055(5) 0.048(5) 0.056(5) 0.004(4) 0.031(4) -0.001(4)
C31 0.065(5) 0.050(4) 0.039(4) 0.003(3) 0.026(4) -0.010(4)
C32 0.059(5) 0.078(6) 0.043(5) 0.008(4) 0.024(4) -0.004(4)
C33 0.054(5) 0.054(5) 0.063(5) 0.004(4) 0.032(4) 0.004(4)
N1 0.074(5) 0.054(4) 0.046(4) -0.003(3) 0.026(4) -0.001(3)
N2 0.051(3) 0.044(3) 0.038(3) 0.009(3) 0.020(3) 0.008(3)
N3 0.079(5) 0.088(5) 0.032(4) 0.002(3) 0.026(4) 0.003(4)
N4 0.056(4) 0.055(4) 0.032(3) 0.000(3) 0.019(3) 0.002(3)
O1 0.106(5) 0.116(5) 0.059(4) -0.026(4) 0.049(4) -0.040(4)
O2 0.104(4) 0.082(4) 0.056(3) -0.003(3) 0.042(4) -0.023(4)
O3 0.139(6) 0.116(5) 0.079(4) 0.047(4) 0.072(4) 0.057(5)
O4 0.112(5) 0.086(4) 0.070(4) 0.005(3) 0.049(4) 0.025(4)

loop_
_atom_type_symbol
_atom_type_description
_atom_type_scat_dispersion_real
_atom_type_scat_dispersion_imag
_atom_type_scat_source
C C 0.0033 0.0016 'International Tables Vol C Tables 4.2.6.8 and 6.1.1.4'
H H 0.0000 0.0000 'International Tables Vol C Tables 4.2.6.8 and 6.1.1.4'
N N 0.0061 0.0033 'International Tables Vol C Tables 4.2.6.8 and 6.1.1.4'
O O 0.0106 0.0060 'International Tables Vol C Tables 4.2.6.8 and 6.1.1.4'

loop_
_geom_angle_atom_site_label_1
_geom_angle_atom_site_label_2
_geom_angle_atom_site_label_3
_geom_angle
_geom_angle_site_symmetry_1
_geom_angle_site_symmetry_3
_geom_angle_publ_flag
C2 C1 C28 114.6(6) . . ?
C2 C1 C31 110.0(6) . . ?
C9 C1 C2 101.2(4) . . ?
C9 C1 C28 112.5(6) . . ?
C9 C1 C31 111.0(6) . . ?
C28 C1 C31 107.5(4) . . ?
C3 C2 C1 128.5(6) . . ?
C3 C2 C7 121.1(6) . . ?
C7 C2 C1 110.3(6) . . ?
C2 C3 H3 120.8 . . ?
C2 C3 C4 118.5(6) . . ?
C4 C3 H3 120.8 . . ?
C3 C4 N2 119.1(6) . . ?
C5 C4 C3 121.3(6) . . ?
C5 C4 N2 119.5(6) . . ?
C4 C5 H5 119.9 . . ?
C4 C5 C6 120.3(6) . . ?
C6 C5 H5 119.9 . . ?
C5 C6 H6 120.3 . . ?
C5 C6 C7 119.5(6) . . ?
C7 C6 H6 120.3 . . ?
C2 C7 C8 108.5(6) . . ?
C6 C7 C2 119.3(6) . . ?
C6 C7 C8 132.2(6) . . ?
C9 C8 C7 108.3(6) . . ?
C13 C8 C7 131.1(6) . . ?
C13 C8 C9 120.7(6) . . ?
C8 C9 C1 111.7(6) . . ?
C10 C9 C1 127.8(6) . . ?
C10 C9 C8 120.5(6) . . ?
C9 C10 H10 120.9 . . ?
C9 C10 C11 118.2(6) . . ?
C11 C10 H10 120.9 . . ?
C10 C11 N4 118.4(6) . . ?
C12 C11 C10 122.1(6) . . ?
C12 C11 N4 119.5(6) . . ?
C11 C12 H12 120.1 . . ?
C11 C12 C13 119.8(6) . . ?
C13 C12 H12 120.1 . . ?
C8 C13 C12 118.7(6) . . ?
C8 C13 H13 120.6 . . ?
C12 C13 H13 120.6 . . ?
N1 C14 H14 123.3 . . ?
N1 C14 N2 113.4(6) . . ?
N2 C14 H14 123.3 . . ?
C15 C16A H16A 120.0 . . ?
C15 C16A C17A 120.0 . . ?
C17A C16A H16A 120.0 . . ?
C16A C15 C20 120.0 . . ?
N2 C15 C16A 134.4(4) . . ?
N2 C15 C20 105.6(4) . . ?
C19A C20 C15 120.0 . . ?
N1 C20 C15 109.7(4) . . ?
N1 C20 C19A 130.3(4) . . ?
C20 C19A H19A 120.0 . . ?
C20 C19A C18A 120.0 . . ?
C18A C19A H19A 120.0 . . ?
C19A C18A H18A 120.0 . . ?
C19A C18A C17A 120.0 . . ?
C17A C18A H18A 120.0 . . ?
C16A C17A H17A 120.0 . . ?
C18A C17A C16A 120.0 . . ?
C18A C17A H17A 120.0 . . ?
N3 C21 H21 123.5 . . ?
N3 C21 N4 113.1(7) . . ?
N4 C21 H21 123.5 . . ?
C23 C22 N4 105.5(6) . . ?
C27 C22 C23 122.7(7) . . ?
C27 C22 N4 131.7(6) . . ?
C24 C23 C22 120.0(8) . . ?
C24 C23 N3 130.1(7) . . ?
N3 C23 C22 109.9(6) . . ?
C23 C24 H24 120.6 . . ?
C25 C24 C23 118.8(8) . . ?
C25 C24 H24 120.6 . . ?
C24 C25 H25 119.8 . . ?
C24 C25 C26 120.5(8) . . ?
C26 C25 H25 119.8 . . ?
C25 C26 H26 119.0 . . ?
C27 C26 C25 121.9(9) . . ?
C27 C26 H26 119.0 . . ?
C22 C27 H27 122.0 . . ?
C26 C27 C22 116.1(7) . . ?
C26 C27 H27 122.0 . . ?
C1 C28 H28A 108.5 . . ?
C1 C28 H28B 108.5 . . ?
H28A C28 H28B 107.5 . . ?
C29 C28 C1 115.0(5) . . ?
C29 C28 H28A 108.5 . . ?
C29 C28 H28B 108.5 . . ?
C28 C29 H29A 108.4 . . ?
C28 C29 H29B 108.4 . . ?
H29A C29 H29B 107.5 . . ?
C30 C29 C28 115.4(6) . . ?
C30 C29 H29A 108.4 . . ?
C30 C29 H29B 108.4 . . ?
O1 C30 C29 126.5(7) . . ?
O1 C30 O2 120.8(7) . . ?
O2 C30 C29 112.7(7) . . ?
C1 C31 H31A 108.5 . . ?
C1 C31 H31B 108.5 . . ?
H31A C31 H31B 107.5 . . ?
C32 C31 C1 115.2(6) . . ?
C32 C31 H31A 108.5 . . ?
C32 C31 H31B 108.5 . . ?
C31 C32 H32A 108.7 . . ?
C31 C32 H32B 108.7 . . ?
H32A C32 H32B 107.6 . . ?
C33 C32 C31 114.3(6) . . ?
C33 C32 H32A 108.7 . . ?
C33 C32 H32B 108.7 . . ?
O3 C33 C32 126.7(7) . . ?
O3 C33 O4 120.6(8) . . ?
O4 C33 C32 112.6(7) . . ?
C14 N1 C20 104.8(6) . . ?
C14 N2 C4 125.9(6) . . ?
C14 N2 C15 106.5(5) . . ?
C15 N2 C4 127.6(5) . . ?
C21 N3 C23 105.6(6) . . ?
C21 N4 C11 124.9(6) . . ?
C21 N4 C22 105.9(6) . . ?
C22 N4 C11 129.0(5) . . ?
C30 O2 H2 109.5 . . ?
C33 O4 H4 109.5 . . ?

loop_
_geom_bond_atom_site_label_1
_geom_bond_atom_site_label_2
_geom_bond_distance
_geom_bond_site_symmetry_2
_geom_bond_publ_flag
C1 C2 1.515(9) . ?
C1 C9 1.494(9) . ?
C1 C28 1.531(9) . ?
C1 C31 1.561(9) . ?
C2 C3 1.369(9) . ?
C2 C7 1.405(9) . ?
C3 H3 0.9300 . ?
C3 C4 1.384(9) . ?
C4 C5 1.375(9) . ?
C4 N2 1.426(8) . ?
C5 H5 0.9300 . ?
C5 C6 1.379(8) . ?
C6 H6 0.9300 . ?
C6 C7 1.385(9) . ?
C7 C8 1.445(8) . ?
C8 C9 1.392(8) . ?
C8 C13 1.377(8) . ?
C9 C10 1.370(8) . ?
C10 H10 0.9300 . ?
C10 C11 1.380(9) . ?
C11 C12 1.368(9) . ?
C11 N4 1.432(8) . ?
C12 H12 0.9300 . ?
C12 C13 1.385(8) . ?
C13 H13 0.9300 . ?
C14 H14 0.9300 . ?
C14 N1 1.309(9) . ?
C14 N2 1.345(9) . ?
C16A H16A 0.9300 . ?
C16A C15 1.3900 . ?
C16A C17A 1.3900 . ?
C15 C20 1.3900 . ?
C15 N2 1.363(6) . ?
C20 C19A 1.3900 . ?
C20 N1 1.367(7) . ?
C19A H19A 0.9300 . ?
C19A C18A 1.3900 . ?
C18A H18A 0.9300 . ?
C18A C17A 1.3900 . ?
C17A H17A 0.9300 . ?
C21 H21 0.9300 . ?
C21 N3 1.300(9) . ?
C21 N4 1.360(8) . ?
C22 C23 1.378(9) . ?
C22 C27 1.369(10) . ?
C22 N4 1.389(8) . ?
C23 C24 1.366(10) . ?
C23 N3 1.374(9) . ?
C24 H24 0.9300 . ?
C24 C25 1.347(12) . ?
C25 H25 0.9300 . ?
C25 C26 1.396(12) . ?
C26 H26 0.9300 . ?
C26 C27 1.362(10) . ?
C27 H27 0.9300 . ?
C28 H28A 0.9700 . ?
C28 H28B 0.9700 . ?
C28 C29 1.505(10) . ?
C29 H29A 0.9700 . ?
C29 H29B 0.9700 . ?
C29 C30 1.481(10) . ?
C30 O1 1.202(8) . ?
C30 O2 1.305(9) . ?
C31 H31A 0.9700 . ?
C31 H31B 0.9700 . ?
C31 C32 1.543(10) . ?
C32 H32A 0.9700 . ?
C32 H32B 0.9700 . ?
C32 C33 1.480(10) . ?
C33 O3 1.163(8) . ?
C33 O4 1.321(9) . ?
O2 H2 0.8200 . ?
O4 H4 0.8200 . ?

loop_
_geom_hbond_atom_site_label_D
_geom_hbond_atom_site_label_H
_geom_hbond_atom_site_label_A
_geom_hbond_distance_DH
_geom_hbond_distance_HA
_geom_hbond_distance_DA
_geom_hbond_angle_DHA
_geom_hbond_site_symmetry_A
_geom_hbond_publ_flag
C3 H3 O3 0.93 2.42 3.317(10) 161.9 2_564 yes
C10 H10 O1 0.93 2.63 3.527(9) 162.3 2_565 yes
O2 H2 N3 0.82 1.87 2.676(8) 168.3 1_554 yes
O4 H4 N1 0.82 1.94 2.735(9) 162.0 1_556 yes

loop_
_geom_torsion_atom_site_label_1
_geom_torsion_atom_site_label_2
_geom_torsion_atom_site_label_3
_geom_torsion_atom_site_label_4
_geom_torsion
_geom_torsion_site_symmetry_1
_geom_torsion_site_symmetry_2
_geom_torsion_site_symmetry_3
_geom_torsion_site_symmetry_4
_geom_torsion_publ_flag
C1 C2 C3 C4 177.0(7) . . . . ?
C1 C2 C7 C6 -175.7(6) . . . . ?
C1 C2 C7 C8 3.1(7) . . . . ?
C1 C9 C10 C11 -179.6(7) . . . . ?
C1 C28 C29 C30 -96.6(8) . . . . ?
C1 C31 C32 C33 -98.1(7) . . . . ?
C2 C1 C9 C8 3.2(8) . . . . ?
C2 C1 C9 C10 -179.3(6) . . . . ?
C2 C1 C28 C29 57.8(8) . . . . ?
C2 C1 C31 C32 -56.5(7) . . . . ?
C2 C3 C4 C5 -1.3(10) . . . . ?
C2 C3 C4 N2 175.9(6) . . . . ?
C2 C7 C8 C9 -1.0(7) . . . . ?
C2 C7 C8 C13 179.0(6) . . . . ?
C3 C2 C7 C6 1.2(10) . . . . ?
C3 C2 C7 C8 180.0(6) . . . . ?
C3 C4 C5 C6 0.0(10) . . . . ?
C3 C4 N2 C14 -41.9(9) . . . . ?
C3 C4 N2 C15 136.8(7) . . . . ?
C4 C5 C6 C7 1.9(9) . . . . ?
C5 C4 N2 C14 135.4(7) . . . . ?
C5 C4 N2 C15 -45.9(9) . . . . ?
C5 C6 C7 C2 -2.5(9) . . . . ?
C5 C6 C7 C8 179.1(6) . . . . ?
C6 C7 C8 C9 177.6(7) . . . . ?
C6 C7 C8 C13 -2.5(12) . . . . ?
C7 C2 C3 C4 0.7(10) . . . . ?
C7 C8 C9 C1 -1.6(7) . . . . ?
C7 C8 C9 C10 -179.2(6) . . . . ?
C7 C8 C13 C12 -178.9(6) . . . . ?
C8 C9 C10 C11 -2.3(9) . . . . ?
C9 C1 C2 C3 179.6(6) . . . . ?
C9 C1 C2 C7 -3.8(8) . . . . ?
C9 C1 C28 C29 -57.1(8) . . . . ?
C9 C1 C31 C32 54.7(7) . . . . ?
C9 C8 C13 C12 1.0(9) . . . . ?
C9 C10 C11 C12 2.1(9) . . . . ?
C9 C10 C11 N4 -179.9(6) . . . . ?
C10 C11 C12 C13 -0.3(9) . . . . ?
C10 C11 N4 C21 -126.3(7) . . . . ?
C10 C11 N4 C22 47.9(9) . . . . ?
C11 C12 C13 C8 -1.3(9) . . . . ?
C12 C11 N4 C21 51.8(9) . . . . ?
C12 C11 N4 C22 -134.0(7) . . . . ?
C13 C8 C9 C1 178.5(6) . . . . ?
C13 C8 C9 C10 0.8(9) . . . . ?
C16A C15 C20 C19A 0.0 . . . . ?
C16A C15 C20 N1 179.9(5) . . . . ?
C16A C15 N2 C4 0.5(9) . . . . ?
C16A C15 N2 C14 179.4(5) . . . . ?
C15 C16A C17A C18A 0.0 . . . . ?
C15 C20 C19A C18A 0.0 . . . . ?
C15 C20 N1 C14 0.8(6) . . . . ?
C20 C15 N2 C4 -179.2(5) . . . . ?
C20 C15 N2 C14 -0.3(6) . . . . ?
C20 C19A C18A C17A 0.0 . . . . ?
C19A C20 N1 C14 -179.2(5) . . . . ?
C19A C18A C17A C16A 0.0 . . . . ?
C17A C16A C15 C20 0.0 . . . . ?
C17A C16A C15 N2 -179.7(6) . . . . ?
C22 C23 C24 C25 -0.3(13) . . . . ?
C22 C23 N3 C21 0.4(9) . . . . ?
C23 C22 C27 C26 0.0(12) . . . . ?
C23 C22 N4 C11 -175.3(7) . . . . ?
C23 C22 N4 C21 -0.3(8) . . . . ?
C23 C24 C25 C26 2.2(15) . . . . ?
C24 C23 N3 C21 -179.8(9) . . . . ?
C24 C25 C26 C27 -3.2(17) . . . . ?
C25 C26 C27 C22 2.0(15) . . . . ?
C27 C22 C23 C24 -0.9(12) . . . . ?
C27 C22 C23 N3 178.9(7) . . . . ?
C27 C22 N4 C11 5.8(12) . . . . ?
C27 C22 N4 C21 -179.2(8) . . . . ?
C28 C1 C2 C3 58.3(9) . . . . ?
C28 C1 C2 C7 -125.1(6) . . . . ?
C28 C1 C9 C8 126.0(6) . . . . ?
C28 C1 C9 C10 -56.6(9) . . . . ?
C28 C1 C31 C32 178.1(5) . . . . ?
C28 C29 C30 O1 -15.6(11) . . . . ?
C28 C29 C30 O2 164.0(6) . . . . ?
C31 C1 C2 C3 -62.9(9) . . . . ?
C31 C1 C2 C7 113.7(6) . . . . ?
C31 C1 C9 C8 -113.5(6) . . . . ?
C31 C1 C9 C10 63.9(9) . . . . ?
C31 C1 C28 C29 -179.6(5) . . . . ?
C31 C32 C33 O3 -19.3(12) . . . . ?
C31 C32 C33 O4 163.9(7) . . . . ?
N1 C14 N2 C4 179.8(6) . . . . ?
N1 C14 N2 C15 0.9(8) . . . . ?
N1 C20 C19A C18A -179.9(6) . . . . ?
N2 C4 C5 C6 -177.2(6) . . . . ?
N2 C14 N1 C20 -1.1(8) . . . . ?
N2 C15 C20 C19A 179.7(4) . . . . ?
N2 C15 C20 N1 -0.3(5) . . . . ?
N3 C21 N4 C11 175.9(6) . . . . ?
N3 C21 N4 C22 0.6(8) . . . . ?
N3 C23 C24 C25 180.0(9) . . . . ?
N4 C11 C12 C13 -178.3(5) . . . . ?
N4 C21 N3 C23 -0.6(9) . . . . ?
N4 C22 C23 C24 -179.9(7) . . . . ?
N4 C22 C23 N3 0.0(8) . . . . ?
N4 C22 C27 C26 178.7(8) . . . . ?
